data_4064778
loop_
_publ_author_name
'Venugopal, Ajay'
'Shaw, Anthony P.'
'T\"ornroos, Karl W.'
'Heyn, Richard H.'
'Tilset, Mats'

_publ_section_title
;
 Synthesis of a Coordinatively Labile Gold(III) Methyl Complex
;
_journal_issue 12
_journal_name_full Organometallics
_journal_page_first 3250
_journal_paper_doi 10.1021/om200327a
_journal_volume 30
_journal_year 2011
_chemical_formula_moiety ' [C31 H28 Au N P]^+^, [C F3 O3 S]^-^'
_chemical_formula_sum 'C32 H28 Au F3 N O3 P S'
_chemical_formula_weight 791.55
_chemical_name_systematic
; 
 ? 
;
_space_group_IT_number 2
_symmetry_cell_setting triclinic
_symmetry_space_group_name_Hall '-P 1'
_symmetry_space_group_name_H-M 'P -1'
_atom_sites_solution_hydrogens geom
_atom_sites_solution_primary direct
_atom_sites_solution_secondary difmap
_audit_creation_method SHELXL-97
_cell_angle_alpha 81.2501(4)
_cell_angle_beta 86.7247(4)
_cell_angle_gamma 83.6293(3)
_cell_formula_units_Z 2
_cell_length_a 9.0011(3)
_cell_length_b 9.7120(3)
_cell_length_c 16.8412(5)
_cell_measurement_reflns_used 9992
_cell_measurement_temperature 123(2)
_cell_measurement_theta_max 29.13
_cell_measurement_theta_min 2.28
_cell_volume 1444.90(8)
_computing_cell_refinement
;
Bruker (2008). SAINT, version 7.56A, Bruker AXS Inc., Madison, 
Wisconsin, USA.
;
_computing_data_collection
;
Bruker (2008). APEX2, version 2008.5-0, Bruker AXS Inc., Madison, 
Wisconsin, USA.
;
_computing_data_reduction
;
Bruker (2008). SAINT, version 7.56A, Bruker AXS Inc., Madison, 
Wisconsin, USA.
;
_computing_molecular_graphics
;
Brandenburg, K. (2009). DIAMOND. Version 3.2c. Crystal Impact GbR, Bonn, 
Germany.
;
_computing_publication_material
;
Bruker AXS (2008). SHELXTL. Version 2008/1. Bruker AXS Inc., Madison, 
Wisconsin, USA.
;
_computing_structure_refinement
;
Sheldrick, G. M. (2008). Acta Crystallographica, A64, 112-122.
;
_computing_structure_solution
;     
Sheldrick, G. M. (2008). Acta Crystallographica, A64, 112-122.
;
_diffrn_ambient_temperature 123(2)
_diffrn_measured_fraction_theta_full 0.986
_diffrn_measured_fraction_theta_max 0.986
_diffrn_measurement_device_type 'Bruker TXS APEX-II CCD'
_diffrn_measurement_method '\w scans'
_diffrn_radiation_monochromator graphite
_diffrn_radiation_source 'rotating anode'
_diffrn_radiation_type MoK\a
_diffrn_radiation_wavelength 0.71073
_diffrn_reflns_av_R_equivalents 0.0177
_diffrn_reflns_av_sigmaI/netI 0.0205
_diffrn_reflns_limit_h_max 12
_diffrn_reflns_limit_h_min -12
_diffrn_reflns_limit_k_max 13
_diffrn_reflns_limit_k_min -13
_diffrn_reflns_limit_l_max 22
_diffrn_reflns_limit_l_min -23
_diffrn_reflns_number 18129
_diffrn_reflns_theta_full 29.13
_diffrn_reflns_theta_max 29.13
_diffrn_reflns_theta_min 2.13
_exptl_absorpt_coefficient_mu 5.274
_exptl_absorpt_correction_T_max 0.75513
_exptl_absorpt_correction_T_min 0.18561
_exptl_absorpt_correction_type numerical
_exptl_absorpt_process_details
; 
SADABS-2008/1 - Bruker AXS area detector scaling and 
absorption correction. 
;
_exptl_crystal_colour colourless
_exptl_crystal_density_diffrn 1.819
_exptl_crystal_density_method 'not measured'
_exptl_crystal_description lath
_exptl_crystal_F_000 776
_exptl_crystal_size_max 0.44
_exptl_crystal_size_mid 0.19
_exptl_crystal_size_min 0.09
_refine_diff_density_max 1.446
_refine_diff_density_min -0.999
_refine_diff_density_rms 0.089
_refine_ls_extinction_method none
_refine_ls_goodness_of_fit_ref 1.067
_refine_ls_hydrogen_treatment constr
_refine_ls_matrix_type full
_refine_ls_number_parameters 381
_refine_ls_number_reflns 7673
_refine_ls_restrained_S_all 1.067
_refine_ls_R_factor_all 0.0175
_refine_ls_R_factor_gt 0.0170
_refine_ls_shift/su_max 0.002
_refine_ls_shift/su_mean 0.000
_refine_ls_structure_factor_coef Fsqd
_refine_ls_weighting_details 'calc w=1/[\s^2^(Fo^2^)+(0.0194P)^2^+1.4367P] where P=(Fo^2^+2Fc^2^)/3'
_refine_ls_weighting_scheme calc
_refine_ls_wR_factor_gt 0.0427
_refine_ls_wR_factor_ref 0.0430
_reflns_number_gt 7498
_reflns_number_total 7673
_reflns_threshold_expression I>2\s(I)
_cod_data_source_file om200327a_si_002.cif
_cod_data_source_block compound4
_cod_depositor_comments
;
The following automatic conversions were performed:

'_symmetry_cell_setting' value 'Triclinic' changed to 'triclinic'
according to /home/saulius/struct/CIF-dictionaries/cif_core.dic
dictionary named 'cif_core.dic' version 2.4.1 from 2010-06-29.

Automatic conversion script
Id: cif_fix_values 1715 2011-07-08 13:25:40Z adriana 
;
_cod_original_sg_symbol_H-M P-1
_cod_database_code 4064778

loop_
_symmetry_equiv_pos_as_xyz
'x, y, z'
'-x, -y, -z'

loop_
_atom_site_label
_atom_site_type_symbol
_atom_site_fract_x
_atom_site_fract_y
_atom_site_fract_z
_atom_site_U_iso_or_equiv
_atom_site_adp_type
_atom_site_occupancy
_atom_site_symmetry_multiplicity
_atom_site_calc_flag
_atom_site_refinement_flags
Au1 Au 0.803949(7) 0.108232(7) 0.326467(4) 0.01291(3) Uani 1 1 d .
P1 P 0.88193(5) 0.05627(5) 0.19448(3) 0.01269(8) Uani 1 1 d .
N1 N 0.90138(19) -0.07948(17) 0.39684(10) 0.0163(3) Uani 1 1 d .
C1 C 0.7034(2) 0.1341(2) 0.43637(12) 0.0151(3) Uani 1 1 d .
C2 C 0.7409(2) 0.0194(2) 0.49601(12) 0.0162(3) Uani 1 1 d .
C3 C 0.6716(2) 0.0153(2) 0.57271(13) 0.0206(4) Uani 1 1 d .
H3A H 0.6966 -0.0617 0.6133 0.025 Uiso 1 1 calc R
C4 C 0.5662(2) 0.1240(2) 0.58949(13) 0.0217(4) Uani 1 1 d .
H4A H 0.5218 0.1218 0.6421 0.026 Uiso 1 1 calc R
C5 C 0.5249(2) 0.2360(2) 0.53047(13) 0.0183(4) Uani 1 1 d .
C6 C 0.5939(2) 0.2394(2) 0.45370(12) 0.0171(4) Uani 1 1 d .
H6A H 0.5656 0.3149 0.4128 0.020 Uiso 1 1 calc R
C7 C 0.4071(2) 0.3518(2) 0.54839(14) 0.0227(4) Uani 1 1 d .
H7A H 0.3213 0.3109 0.5776 0.034 Uiso 1 1 calc R
H7B H 0.3744 0.4079 0.4978 0.034 Uiso 1 1 calc R
H7C H 0.4491 0.4116 0.5814 0.034 Uiso 1 1 calc R
C8 C 0.8529(2) -0.0928(2) 0.47507(12) 0.0163(3) Uani 1 1 d .
C9 C 0.9104(2) -0.2064(2) 0.52963(13) 0.0202(4) Uani 1 1 d .
H9A H 0.8732 -0.2181 0.5839 0.024 Uiso 1 1 calc R
C10 C 1.0221(2) -0.3019(2) 0.50415(13) 0.0213(4) Uani 1 1 d .
H10A H 1.0622 -0.3792 0.5410 0.026 Uiso 1 1 calc R
C11 C 1.0750(2) -0.2846(2) 0.42478(13) 0.0203(4) Uani 1 1 d .
H11A H 1.1531 -0.3479 0.4066 0.024 Uiso 1 1 calc R
C12 C 1.0111(2) -0.1726(2) 0.37284(13) 0.0190(4) Uani 1 1 d .
H12A H 1.0456 -0.1607 0.3181 0.023 Uiso 1 1 calc R
C13 C 0.7227(2) 0.3089(2) 0.28085(13) 0.0201(4) Uani 1 1 d .
H13A H 0.7330 0.3714 0.3203 0.030 Uiso 1 1 calc R
H13B H 0.6168 0.3112 0.2694 0.030 Uiso 1 1 calc R
H13C H 0.7794 0.3399 0.2312 0.030 Uiso 1 1 calc R
C14 C 0.7941(2) -0.0925(2) 0.17223(12) 0.0148(3) Uani 1 1 d .
C15 C 0.7837(2) -0.1148(2) 0.09273(13) 0.0187(4) Uani 1 1 d .
H15A H 0.8225 -0.0519 0.0498 0.022 Uiso 1 1 calc R
C16 C 0.7162(2) -0.2293(2) 0.07646(14) 0.0231(4) Uani 1 1 d .
H16A H 0.7106 -0.2449 0.0224 0.028 Uiso 1 1 calc R
C17 C 0.6571(2) -0.3209(2) 0.13872(15) 0.0241(4) Uani 1 1 d .
H17A H 0.6111 -0.3987 0.1273 0.029 Uiso 1 1 calc R
C18 C 0.6656(2) -0.2984(2) 0.21777(14) 0.0237(4) Uani 1 1 d .
H18A H 0.6245 -0.3604 0.2604 0.028 Uiso 1 1 calc R
C19 C 0.7344(2) -0.1851(2) 0.23463(13) 0.0192(4) Uani 1 1 d .
H19A H 0.7407 -0.1706 0.2888 0.023 Uiso 1 1 calc R
C20 C 0.8296(2) 0.1937(2) 0.11201(12) 0.0150(3) Uani 1 1 d .
C21 C 0.6784(2) 0.2397(2) 0.10249(13) 0.0192(4) Uani 1 1 d .
H21A H 0.6051 0.2000 0.1391 0.023 Uiso 1 1 calc R
C22 C 0.6348(2) 0.3433(2) 0.03963(13) 0.0216(4) Uani 1 1 d .
H22A H 0.5317 0.3742 0.0334 0.026 Uiso 1 1 calc R
C23 C 0.7412(3) 0.4022(2) -0.01431(13) 0.0230(4) Uani 1 1 d .
H23A H 0.7109 0.4724 -0.0577 0.028 Uiso 1 1 calc R
C24 C 0.8921(3) 0.3578(2) -0.00451(13) 0.0224(4) Uani 1 1 d .
H24A H 0.9650 0.3982 -0.0412 0.027 Uiso 1 1 calc R
C25 C 0.9370(2) 0.2546(2) 0.05872(12) 0.0179(4) Uani 1 1 d .
H25A H 1.0403 0.2255 0.0657 0.021 Uiso 1 1 calc R
C26 C 1.0818(2) 0.01688(19) 0.17934(12) 0.0142(3) Uani 1 1 d .
C27 C 1.1754(2) 0.0905(2) 0.21691(13) 0.0181(4) Uani 1 1 d .
H27A H 1.1340 0.1526 0.2528 0.022 Uiso 1 1 calc R
C28 C 1.3291(2) 0.0727(2) 0.20165(14) 0.0226(4) Uani 1 1 d .
H28A H 1.3930 0.1230 0.2268 0.027 Uiso 1 1 calc R
C29 C 1.3891(2) -0.0188(2) 0.14968(15) 0.0241(4) Uani 1 1 d .
H29A H 1.4941 -0.0302 0.1390 0.029 Uiso 1 1 calc R
C30 C 1.2969(2) -0.0937(2) 0.11317(15) 0.0246(4) Uani 1 1 d .
H30A H 1.3390 -0.1572 0.0783 0.030 Uiso 1 1 calc R
C31 C 1.1430(2) -0.0759(2) 0.12770(13) 0.0190(4) Uani 1 1 d .
H31A H 1.0796 -0.1267 0.1025 0.023 Uiso 1 1 calc R
S1 S 0.69145(5) -0.45007(5) 0.73052(3) 0.01786(9) Uani 1 1 d .
O1 O 0.69820(19) -0.31032(17) 0.68792(10) 0.0260(3) Uani 1 1 d .
O2 O 0.65753(19) -0.55109(19) 0.68175(12) 0.0317(4) Uani 1 1 d .
O3 O 0.61408(18) -0.4570(2) 0.80824(10) 0.0293(4) Uani 1 1 d .
C32 C 0.8872(2) -0.5039(2) 0.75507(14) 0.0219(4) Uani 1 1 d .
F1 F 0.90866(17) -0.63837(15) 0.78695(11) 0.0370(4) Uani 1 1 d .
F2 F 0.93181(16) -0.42970(16) 0.80852(9) 0.0316(3) Uani 1 1 d .
F3 F 0.97882(16) -0.48551(18) 0.68995(9) 0.0343(3) Uani 1 1 d .

loop_
_atom_site_aniso_label
_atom_site_aniso_U_11
_atom_site_aniso_U_22
_atom_site_aniso_U_33
_atom_site_aniso_U_23
_atom_site_aniso_U_13
_atom_site_aniso_U_12
Au1 0.01297(4) 0.01390(4) 0.01167(4) -0.00172(2) 0.00153(2) -0.00175(2)
P1 0.01114(19) 0.0145(2) 0.0122(2) -0.00159(16) 0.00144(15) -0.00201(16)
N1 0.0170(7) 0.0159(7) 0.0158(8) -0.0019(6) -0.0004(6) -0.0020(6)
C1 0.0146(8) 0.0181(8) 0.0135(9) -0.0040(7) 0.0022(6) -0.0039(7)
C2 0.0187(8) 0.0167(8) 0.0136(9) -0.0024(7) 0.0009(7) -0.0045(7)
C3 0.0232(9) 0.0215(9) 0.0161(10) -0.0008(7) 0.0032(7) -0.0027(7)
C4 0.0236(10) 0.0254(10) 0.0158(10) -0.0038(8) 0.0068(7) -0.0036(8)
C5 0.0166(8) 0.0201(9) 0.0198(10) -0.0069(7) 0.0027(7) -0.0045(7)
C6 0.0169(8) 0.0178(8) 0.0170(9) -0.0040(7) 0.0011(7) -0.0027(7)
C7 0.0216(9) 0.0234(10) 0.0229(11) -0.0063(8) 0.0067(8) -0.0012(8)
C8 0.0169(8) 0.0170(8) 0.0158(9) -0.0032(7) 0.0002(7) -0.0049(7)
C9 0.0240(10) 0.0210(9) 0.0152(9) -0.0009(7) 0.0002(7) -0.0035(7)
C10 0.0245(10) 0.0187(9) 0.0196(10) -0.0004(8) -0.0037(8) 0.0003(7)
C11 0.0217(9) 0.0184(9) 0.0207(10) -0.0038(8) -0.0012(7) -0.0002(7)
C12 0.0206(9) 0.0190(9) 0.0174(9) -0.0041(7) 0.0011(7) -0.0004(7)
C13 0.0240(10) 0.0170(9) 0.0181(10) -0.0014(7) 0.0019(7) 0.0007(7)
C14 0.0116(8) 0.0158(8) 0.0168(9) -0.0026(7) 0.0009(6) -0.0019(6)
C15 0.0154(8) 0.0248(10) 0.0165(9) -0.0043(8) 0.0030(7) -0.0054(7)
C16 0.0204(9) 0.0291(11) 0.0227(11) -0.0114(9) 0.0034(8) -0.0071(8)
C17 0.0190(9) 0.0235(10) 0.0322(12) -0.0085(9) 0.0014(8) -0.0084(8)
C18 0.0237(10) 0.0206(9) 0.0266(11) -0.0004(8) 0.0030(8) -0.0080(8)
C19 0.0195(9) 0.0209(9) 0.0170(9) -0.0004(7) 0.0009(7) -0.0049(7)
C20 0.0171(8) 0.0153(8) 0.0126(9) -0.0023(7) -0.0005(6) -0.0017(6)
C21 0.0173(9) 0.0211(9) 0.0186(10) -0.0015(7) 0.0001(7) -0.0015(7)
C22 0.0224(9) 0.0219(9) 0.0196(10) -0.0025(8) -0.0054(8) 0.0033(7)
C23 0.0328(11) 0.0181(9) 0.0168(10) -0.0006(7) -0.0038(8) 0.0012(8)
C24 0.0277(10) 0.0219(9) 0.0167(10) 0.0004(8) 0.0032(8) -0.0051(8)
C25 0.0177(9) 0.0200(9) 0.0157(9) -0.0012(7) 0.0024(7) -0.0040(7)
C26 0.0121(8) 0.0156(8) 0.0140(9) -0.0004(7) 0.0009(6) -0.0010(6)
C27 0.0146(8) 0.0206(9) 0.0199(10) -0.0062(7) 0.0019(7) -0.0027(7)
C28 0.0142(9) 0.0282(10) 0.0278(11) -0.0095(9) -0.0001(7) -0.0056(7)
C29 0.0126(8) 0.0298(11) 0.0307(12) -0.0092(9) 0.0013(8) -0.0010(7)
C30 0.0170(9) 0.0285(11) 0.0305(12) -0.0141(9) 0.0024(8) 0.0004(8)
C31 0.0154(8) 0.0219(9) 0.0212(10) -0.0073(8) 0.0002(7) -0.0026(7)
S1 0.0167(2) 0.0196(2) 0.0173(2) -0.00248(18) 0.00088(17) -0.00269(17)
O1 0.0307(8) 0.0221(7) 0.0237(8) 0.0024(6) -0.0033(6) -0.0032(6)
O2 0.0253(8) 0.0331(9) 0.0416(11) -0.0174(8) -0.0024(7) -0.0076(7)
O3 0.0221(8) 0.0413(10) 0.0211(8) 0.0012(7) 0.0045(6) 0.0007(7)
C32 0.0202(9) 0.0239(10) 0.0211(10) -0.0017(8) 0.0008(8) -0.0027(7)
F1 0.0321(8) 0.0249(7) 0.0491(10) 0.0044(7) -0.0041(7) 0.0053(6)
F2 0.0291(7) 0.0382(8) 0.0300(8) -0.0090(6) -0.0092(6) -0.0044(6)
F3 0.0209(6) 0.0529(9) 0.0285(8) -0.0057(7) 0.0067(5) -0.0057(6)

loop_
_atom_type_symbol
_atom_type_description
_atom_type_scat_dispersion_real
_atom_type_scat_dispersion_imag
_atom_type_scat_source
C C 0.0033 0.0016 'International Tables Vol C Tables 4.2.6.8 and 6.1.1.4'
H H 0.0000 0.0000 'International Tables Vol C Tables 4.2.6.8 and 6.1.1.4'
N N 0.0061 0.0033 'International Tables Vol C Tables 4.2.6.8 and 6.1.1.4'
O O 0.0106 0.0060 'International Tables Vol C Tables 4.2.6.8 and 6.1.1.4'
F F 0.0171 0.0103 'International Tables Vol C Tables 4.2.6.8 and 6.1.1.4'
P P 0.1023 0.0942 'International Tables Vol C Tables 4.2.6.8 and 6.1.1.4'
S S 0.1246 0.1234 'International Tables Vol C Tables 4.2.6.8 and 6.1.1.4'
Au Au -2.0133 8.8022 'International Tables Vol C Tables 4.2.6.8 and 6.1.1.4'

loop_
_geom_angle_atom_site_label_1
_geom_angle_atom_site_label_2
_geom_angle_atom_site_label_3
_geom_angle
C1 Au1 C13 90.06(8)
C1 Au1 N1 80.68(7)
C13 Au1 N1 166.90(8)
C1 Au1 P1 169.36(5)
C13 Au1 P1 91.57(6)
N1 Au1 P1 99.25(5)
C26 P1 C20 104.51(9)
C26 P1 C14 107.30(8)
C20 P1 C14 103.58(9)
C26 P1 Au1 114.50(6)
C20 P1 Au1 115.39(6)
C14 P1 Au1 110.67(6)
C12 N1 C8 119.65(18)
C12 N1 Au1 127.00(14)
C8 N1 Au1 113.03(13)
C6 C1 C2 119.48(18)
C6 C1 Au1 127.52(15)
C2 C1 Au1 112.48(13)
C3 C2 C1 119.56(18)
C3 C2 C8 122.18(18)
C1 C2 C8 118.26(17)
C4 C3 C2 120.0(2)
C3 C4 C5 121.06(19)
C4 C5 C6 118.79(19)
C4 C5 C7 120.85(19)
C6 C5 C7 120.36(19)
C1 C6 C5 121.07(19)
N1 C8 C9 120.14(18)
N1 C8 C2 115.32(17)
C9 C8 C2 124.54(18)
C10 C9 C8 119.6(2)
C11 C10 C9 119.8(2)
C12 C11 C10 118.12(19)
N1 C12 C11 122.6(2)
C15 C14 C19 119.27(18)
C15 C14 P1 120.53(15)
C19 C14 P1 120.19(15)
C16 C15 C14 119.99(19)
C17 C16 C15 120.5(2)
C18 C17 C16 119.79(19)
C17 C18 C19 120.1(2)
C18 C19 C14 120.4(2)
C21 C20 C25 119.59(19)
C21 C20 P1 118.76(15)
C25 C20 P1 121.65(15)
C22 C21 C20 120.12(19)
C21 C22 C23 120.4(2)
C24 C23 C22 119.7(2)
C23 C24 C25 120.3(2)
C24 C25 C20 119.86(19)
C31 C26 C27 120.00(17)
C31 C26 P1 122.14(14)
C27 C26 P1 117.70(14)
C28 C27 C26 119.81(18)
C29 C28 C27 119.88(19)
C28 C29 C30 120.55(19)
C29 C30 C31 119.96(19)
C30 C31 C26 119.79(18)
O2 S1 O1 114.69(11)
O2 S1 O3 115.53(11)
O1 S1 O3 114.66(11)
O2 S1 C32 103.69(10)
O1 S1 C32 102.37(10)
O3 S1 C32 103.47(10)
F1 C32 F3 107.44(18)
F1 C32 F2 106.98(19)
F3 C32 F2 107.27(18)
F1 C32 S1 111.97(15)
F3 C32 S1 111.58(16)
F2 C32 S1 111.35(15)

loop_
_geom_bond_atom_site_label_1
_geom_bond_atom_site_label_2
_geom_bond_distance
Au1 C1 2.0513(19)
Au1 C13 2.053(2)
Au1 N1 2.1457(17)
Au1 P1 2.4026(5)
P1 C26 1.8090(19)
P1 C20 1.818(2)
P1 C14 1.8183(19)
N1 C12 1.351(2)
N1 C8 1.356(3)
C1 C6 1.392(3)
C1 C2 1.407(3)
C2 C3 1.399(3)
C2 C8 1.470(3)
C3 C4 1.390(3)
C4 C5 1.390(3)
C5 C6 1.400(3)
C5 C7 1.511(3)
C8 C9 1.396(3)
C9 C10 1.386(3)
C10 C11 1.385(3)
C11 C12 1.381(3)
C14 C15 1.398(3)
C14 C19 1.399(3)
C15 C16 1.394(3)
C16 C17 1.390(3)
C17 C18 1.389(3)
C18 C19 1.393(3)
C20 C21 1.395(3)
C20 C25 1.398(3)
C21 C22 1.386(3)
C22 C23 1.390(3)
C23 C24 1.390(3)
C24 C25 1.392(3)
C26 C31 1.394(3)
C26 C27 1.398(3)
C27 C28 1.389(3)
C28 C29 1.386(3)
C29 C30 1.387(3)
C30 C31 1.390(3)
S1 O2 1.4390(17)
S1 O1 1.4414(17)
S1 O3 1.4429(17)
S1 C32 1.833(2)
C32 F1 1.331(3)
C32 F3 1.336(3)
C32 F2 1.340(3)

loop_
_geom_torsion_atom_site_label_1
_geom_torsion_atom_site_label_2
_geom_torsion_atom_site_label_3
_geom_torsion_atom_site_label_4
_geom_torsion
C1 Au1 P1 C26 -144.9(3)
C13 Au1 P1 C26 116.41(9)
N1 Au1 P1 C26 -56.17(8)
C1 Au1 P1 C20 93.7(3)
C13 Au1 P1 C20 -4.99(9)
N1 Au1 P1 C20 -177.57(8)
C1 Au1 P1 C14 -23.5(3)
C13 Au1 P1 C14 -122.18(9)
N1 Au1 P1 C14 65.24(8)
C1 Au1 N1 C12 -172.68(18)
C13 Au1 N1 C12 -127.2(3)
P1 Au1 N1 C12 18.09(17)
C1 Au1 N1 C8 0.66(13)
C13 Au1 N1 C8 46.2(4)
P1 Au1 N1 C8 -168.56(12)
C13 Au1 C1 C6 14.49(18)
N1 Au1 C1 C6 -174.82(18)
P1 Au1 C1 C6 -84.4(4)
C13 Au1 C1 C2 -173.94(15)
N1 Au1 C1 C2 -3.24(13)
P1 Au1 C1 C2 87.2(3)
C6 C1 C2 C3 -2.3(3)
Au1 C1 C2 C3 -174.60(15)
C6 C1 C2 C8 177.80(17)
Au1 C1 C2 C8 5.5(2)
C1 C2 C3 C4 0.1(3)
C8 C2 C3 C4 -179.96(19)
C2 C3 C4 C5 1.8(3)
C3 C4 C5 C6 -1.5(3)
C3 C4 C5 C7 178.2(2)
C2 C1 C6 C5 2.6(3)
Au1 C1 C6 C5 173.65(14)
C4 C5 C6 C1 -0.7(3)
C7 C5 C6 C1 179.55(18)
C12 N1 C8 C9 -3.5(3)
Au1 N1 C8 C9 -177.35(15)
C12 N1 C8 C2 175.89(17)
Au1 N1 C8 C2 2.0(2)
C3 C2 C8 N1 175.02(18)
C1 C2 C8 N1 -5.1(3)
C3 C2 C8 C9 -5.7(3)
C1 C2 C8 C9 174.26(19)
N1 C8 C9 C10 2.9(3)
C2 C8 C9 C10 -176.34(19)
C8 C9 C10 C11 -0.5(3)
C9 C10 C11 C12 -1.4(3)
C8 N1 C12 C11 1.5(3)
Au1 N1 C12 C11 174.48(15)
C10 C11 C12 N1 0.9(3)
C26 P1 C14 C15 -74.73(17)
C20 P1 C14 C15 35.46(17)
Au1 P1 C14 C15 159.70(14)
C26 P1 C14 C19 106.12(17)
C20 P1 C14 C19 -143.69(16)
Au1 P1 C14 C19 -19.45(17)
C19 C14 C15 C16 -0.9(3)
P1 C14 C15 C16 179.94(16)
C14 C15 C16 C17 0.9(3)
C15 C16 C17 C18 -0.2(3)
C16 C17 C18 C19 -0.6(3)
C17 C18 C19 C14 0.6(3)
C15 C14 C19 C18 0.2(3)
P1 C14 C19 C18 179.34(16)
C26 P1 C20 C21 174.60(15)
C14 P1 C20 C21 62.36(17)
Au1 P1 C20 C21 -58.74(17)
C26 P1 C20 C25 -5.89(18)
C14 P1 C20 C25 -118.13(16)
Au1 P1 C20 C25 120.76(15)
C25 C20 C21 C22 1.2(3)
P1 C20 C21 C22 -179.27(16)
C20 C21 C22 C23 0.0(3)
C21 C22 C23 C24 -0.7(3)
C22 C23 C24 C25 0.3(3)
C23 C24 C25 C20 0.9(3)
C21 C20 C25 C24 -1.6(3)
P1 C20 C25 C24 178.86(16)
C20 P1 C26 C31 -84.31(18)
C14 P1 C26 C31 25.2(2)
Au1 P1 C26 C31 148.49(16)
C20 P1 C26 C27 91.14(17)
C14 P1 C26 C27 -159.31(16)
Au1 P1 C26 C27 -36.07(18)
C31 C26 C27 C28 1.0(3)
P1 C26 C27 C28 -174.55(17)
C26 C27 C28 C29 -0.4(3)
C27 C28 C29 C30 -0.5(4)
C28 C29 C30 C31 0.9(4)
C29 C30 C31 C26 -0.4(4)
C27 C26 C31 C30 -0.6(3)
P1 C26 C31 C30 174.74(18)
O2 S1 C32 F1 -53.03(19)
O1 S1 C32 F1 -172.61(16)
O3 S1 C32 F1 67.94(18)
O2 S1 C32 F3 67.44(18)
O1 S1 C32 F3 -52.14(18)
O3 S1 C32 F3 -171.60(16)
O2 S1 C32 F2 -172.74(16)
O1 S1 C32 F2 67.68(18)
O3 S1 C32 F2 -51.78(18)
